data_7213126
loop_
_publ_author_name
'Thu\'ery, Pierre'
'Nierlich, Martine'
'Baldwin, Bruce W.'
'Aoki, Yoshio'
'Hirose, Takuji'

_publ_section_title
;
 Conformation of cis,trans-1,3,5-trimethylcyclohexane-1,3,5-tricarboxylic
 acid derivatives: crystal structures and semiempirical molecular orbital
 calculations
;
_journal_issue 10
_journal_name_full 'Journal of the Chemical Society, Perkin Transactions 2'
_journal_page_first 2077
_journal_paper_doi 10.1039/a904475b
_journal_year 1999
_chemical_formula_sum 'C20 H27 N O5'
_chemical_formula_weight 361.43
_space_group_IT_number 60
_symmetry_cell_setting orthorhombic
_symmetry_space_group_name_Hall '-P 2n 2ab'
_symmetry_space_group_name_H-M 'P b c n'
_atom_sites_solution_hydrogens geom
_atom_sites_solution_primary direct
_atom_sites_solution_secondary difmap
_audit_creation_method SHELXL
_cell_angle_alpha 90.00
_cell_angle_beta 90.00
_cell_angle_gamma 90.00
_cell_formula_units_Z 8
_cell_length_a 24.3829(15)
_cell_length_b 9.8960(6)
_cell_length_c 15.7266(5)
_cell_measurement_temperature 123(2)
_cell_volume 3794.7(3)
_computing_cell_refinement 'HKL package (Otwinowski & Minor, 1997)'
_computing_data_collection 'Kappa-CCD software (Nonius, 1997)'
_computing_data_reduction 'HKL package (Otwinowski & Minor, 1997)'
_computing_molecular_graphics 'SHELXTL (Sheldrick, 1997)'
_computing_publication_material 'SHELXTL (Sheldrick, 1997)'
_computing_structure_refinement 'SHELXL-93 (Sheldrick, 1993)'
_computing_structure_solution 'SHELXS-86 (Sheldrick, 1990)'
_diffrn_ambient_temperature 123(2)
_diffrn_measurement_device 'Nonius Kappa-CCD'
_diffrn_measurement_method 'area detector'
_diffrn_radiation_monochromator graphite
_diffrn_radiation_source 'fine-focus sealed tube'
_diffrn_radiation_type MoK\a
_diffrn_radiation_wavelength 0.71073
_diffrn_reflns_av_R_equivalents 0.059
_diffrn_reflns_av_sigmaI/netI 0.044
_diffrn_reflns_limit_h_max 28
_diffrn_reflns_limit_h_min -28
_diffrn_reflns_limit_k_max 11
_diffrn_reflns_limit_k_min 0
_diffrn_reflns_limit_l_max 16
_diffrn_reflns_limit_l_min -16
_diffrn_reflns_number 25229
_diffrn_reflns_theta_max 28.19
_diffrn_reflns_theta_min 3.34
_diffrn_standards_decay_% none
_exptl_absorpt_coefficient_mu 0.090
_exptl_absorpt_correction_type none
_exptl_crystal_colour Colourless
_exptl_crystal_density_diffrn 1.265
_exptl_crystal_density_meas ?
_exptl_crystal_description Parallelepipedic
_exptl_crystal_F_000 1552
_exptl_crystal_size_max 0.40
_exptl_crystal_size_mid 0.40
_exptl_crystal_size_min 0.40
_refine_diff_density_max 0.637
_refine_diff_density_min -0.301
_refine_diff_density_rms 0.049
_refine_ls_extinction_method none
_refine_ls_goodness_of_fit_all 1.037
_refine_ls_goodness_of_fit_obs 1.068
_refine_ls_hydrogen_treatment 'see text'
_refine_ls_matrix_type full
_refine_ls_number_parameters 241
_refine_ls_number_reflns 3527
_refine_ls_number_restraints 0
_refine_ls_restrained_S_all 1.138
_refine_ls_restrained_S_obs 1.068
_refine_ls_R_factor_all 0.0821
_refine_ls_R_factor_obs 0.0632
_refine_ls_shift/esd_max 0.000
_refine_ls_shift/esd_mean 0.000
_refine_ls_structure_factor_coef Fsqd
_refine_ls_weighting_details 'w=1/[\s^2^(Fo^2^)+(0.0781P)^2^+3.2260P] where P=(Fo^2^+2Fc^2^)/3'
_refine_ls_weighting_scheme calc
_refine_ls_wR_factor_all 0.1887
_refine_ls_wR_factor_obs 0.1581
_reflns_number_observed 2808
_reflns_number_total 3527
_reflns_observed_criterion >2sigma(I)
_cod_data_source_file 904475bsup1.cif
_cod_data_source_block 3
_cod_depositor_comments
;
The following automatic conversions were performed:

'_symmetry_cell_setting' value 'Orthorhombic' changed to
'orthorhombic' according to
/home/saulius/struct/CIF-dictionaries/cif_core.dic dictionary named
'cif_core.dic' version 2.4.2 from 2011-04-26.

Automatic conversion script
Id: cif_fix_values 1891 2012-01-12 08:04:46Z andrius 

The following automatic conversions were performed:

'_exptl_crystal_density_meas' value 'not measured' was changed to '?'
- the value is perceived as not measured.

Automatic conversion script
Id: cif_fix_values 3008 2015-01-20 13:52:24Z robertas 

The following automatic conversions were performed:

'_refine_ls_weighting_scheme' value 'calc
w=1/[\s^2^(Fo^2^)+(0.0781P)^2^+3.2260P] where P=(Fo^2^+2Fc^2^)/3' was
changed to 'calc'. New tag '_refine_ls_weighting_details' was
created. The value of the new tag was set to
'w=1/[\s^2^(Fo^2^)+(0.0781P)^2^+3.2260P] where P=(Fo^2^+2Fc^2^)/3'.

Automatic conversion script
Id: cif_fix_values 3143 2015-03-26 13:38:13Z robertas 
;
_cod_original_cell_volume 3795(2)
_cod_original_sg_symbol_H-M Pbcn
_cod_database_code 7213126

loop_
_symmetry_equiv_pos_as_xyz
'x, y, z'
'-x+1/2, -y+1/2, z+1/2'
'-x, y, -z+1/2'
'x+1/2, -y+1/2, -z'
'-x, -y, -z'
'x-1/2, y-1/2, -z-1/2'
'x, -y, z-1/2'
'-x-1/2, y-1/2, z'

loop_
_atom_site_aniso_label
_atom_site_aniso_U_11
_atom_site_aniso_U_22
_atom_site_aniso_U_33
_atom_site_aniso_U_23
_atom_site_aniso_U_13
_atom_site_aniso_U_12
O1 0.0571(12) 0.093(2) 0.0440(13) -0.0183(11) 0.0149(9) -0.0386(12)
O2 0.0298(9) 0.0625(12) 0.0504(12) -0.0225(9) 0.0055(7) -0.0084(8)
O3 0.0412(11) 0.116(2) 0.0486(13) -0.0215(12) 0.0009(8) -0.0277(12)
O4 0.0379(10) 0.0537(11) 0.0457(13) 0.0015(8) -0.0116(7) -0.0059(8)
O5 0.0357(9) 0.0241(9) 0.0496(11) -0.0009(7) -0.0001(7) -0.0028(6)
N 0.0253(9) 0.0245(9) 0.0362(11) 0.0006(7) 0.0013(7) -0.0028(7)
C1 0.0308(11) 0.0501(14) 0.0263(13) -0.0013(10) -0.0013(8) -0.0073(10)
C2 0.0300(12) 0.061(2) 0.0315(14) -0.0151(11) 0.0010(9) -0.0059(11)
C3 0.0265(11) 0.0459(14) 0.043(2) -0.0162(10) -0.0047(9) 0.0032(10)
C4 0.0288(11) 0.0328(12) 0.0422(14) -0.0049(9) -0.0064(9) 0.0021(9)
C5 0.0248(10) 0.0276(11) 0.0307(12) -0.0008(8) -0.0034(7) -0.0006(8)
C6 0.0249(10) 0.0388(12) 0.0297(13) 0.0009(9) -0.0044(8) -0.0027(9)
C7 0.0264(11) 0.0443(13) 0.0282(13) 0.0025(9) -0.0001(8) 0.0001(9)
C8 0.0258(11) 0.0510(15) 0.039(2) -0.0115(10) -0.0031(9) 0.0084(10)
C9 0.0292(11) 0.0250(11) 0.0268(12) -0.0002(8) -0.0013(8) -0.0004(8)
C10 0.0457(14) 0.065(2) 0.0291(15) 0.0034(11) -0.0028(10) -0.0170(12)
C11 0.0359(14) 0.060(2) 0.069(2) -0.0301(15) -0.0120(12) 0.0139(13)
C12 0.0353(12) 0.0358(12) 0.0344(14) -0.0036(9) -0.0056(9) -0.0019(10)
C13 0.0250(10) 0.0331(12) 0.0355(13) -0.0023(9) 0.0019(8) -0.0041(9)
C14 0.0385(12) 0.0330(12) 0.0374(14) 0.0005(9) 0.0049(9) -0.0084(10)
C15 0.0327(11) 0.0380(12) 0.0281(13) 0.0037(9) 0.0024(8) -0.0088(9)
C16 0.0409(14) 0.069(2) 0.040(2) 0.0056(13) -0.0061(10) -0.0118(13)
C17 0.073(2) 0.095(3) 0.035(2) 0.001(2) -0.0124(14) -0.044(2)
C18 0.094(3) 0.052(2) 0.042(2) -0.0083(13) 0.017(2) -0.022(2)
C19 0.080(2) 0.044(2) 0.044(2) 0.0030(12) 0.0240(15) 0.0017(14)
C20 0.0431(14) 0.0439(14) 0.0334(14) 0.0022(10) 0.0064(10) -0.0019(10)

loop_
_atom_site_label
_atom_site_type_symbol
_atom_site_fract_x
_atom_site_fract_y
_atom_site_fract_z
_atom_site_U_iso_or_equiv
_atom_site_thermal_displace_type
_atom_site_occupancy
_atom_site_calc_flag
_atom_site_refinement_flags
O1 O 0.52741(9) 0.4210(3) 0.15446(13) 0.0646(7) Uani 1 d .
H1 H 0.5068(15) 0.3430(36) 0.1145(25) 0.078 Uiso 1 d .
O2 O 0.58466(7) 0.4241(2) 0.04604(12) 0.0476(5) Uani 1 d .
O3 O 0.48400(8) 0.6737(3) 0.06571(14) 0.0685(7) Uani 1 d .
H3 H 0.4596(17) 0.6379(39) 0.0126(26) 0.082 Uiso 1 d .
O4 O 0.53079(7) 0.7450(2) -0.04742(12) 0.0458(5) Uani 1 d .
O5 O 0.73118(7) 0.8774(2) 0.03788(11) 0.0364(4) Uani 1 d .
N N 0.76068(7) 0.6629(2) 0.02924(12) 0.0287(4) Uani 1 d .
H0A H 0.75255(7) 0.5784(2) 0.03119(12) 0.034 Uiso 1 calc R
C1 C 0.60397(9) 0.5734(3) 0.16432(15) 0.0358(5) Uani 1 d .
C2 C 0.57092(9) 0.7054(3) 0.1744(2) 0.0407(6) Uani 1 d .
H2A H 0.53416(9) 0.6823(3) 0.1930(2) 0.049 Uiso 1 calc R
H2B H 0.58772(9) 0.7587(3) 0.2192(2) 0.049 Uiso 1 calc R
C3 C 0.56637(9) 0.7938(3) 0.0945(2) 0.0384(6) Uani 1 d .
C4 C 0.62347(9) 0.8228(2) 0.0582(2) 0.0346(5) Uani 1 d .
H4A H 0.64185(9) 0.8852(2) 0.0963(2) 0.042 Uiso 1 calc R
H4B H 0.61890(9) 0.8685(2) 0.0042(2) 0.042 Uiso 1 calc R
C5 C 0.66154(8) 0.7008(2) 0.04420(14) 0.0277(5) Uani 1 d .
C6 C 0.65966(8) 0.6042(2) 0.12205(14) 0.0311(5) Uani 1 d .
H6A H 0.67555(8) 0.5188(2) 0.10457(14) 0.037 Uiso 1 calc R
H6B H 0.68353(8) 0.6417(2) 0.16539(14) 0.037 Uiso 1 calc R
C7 C 0.57141(9) 0.4686(2) 0.11505(15) 0.0330(5) Uani 1 d .
C8 C 0.52622(9) 0.7359(3) 0.0297(2) 0.0387(6) Uani 1 d .
C9 C 0.72085(9) 0.7553(2) 0.03735(14) 0.0270(4) Uani 1 d .
C10 C 0.61494(11) 0.5117(3) 0.2528(2) 0.0466(7) Uani 1 d .
H10A H 0.63555(11) 0.5745(3) 0.2865(2) 0.070 Uiso 1 calc R
H10B H 0.63542(11) 0.4294(3) 0.2465(2) 0.070 Uiso 1 calc R
H10C H 0.58065(11) 0.4927(3) 0.2803(2) 0.070 Uiso 1 calc R
C11 C 0.53990(11) 0.9307(3) 0.1202(2) 0.0548(8) Uani 1 d .
H11A H 0.56270(11) 0.9750(3) 0.1614(2) 0.082 Uiso 1 calc R
H11B H 0.50430(11) 0.9146(3) 0.1442(2) 0.082 Uiso 1 calc R
H11C H 0.53635(11) 0.9870(3) 0.0708(2) 0.082 Uiso 1 calc R
C12 C 0.65044(10) 0.6305(2) -0.04175(15) 0.0352(5) Uani 1 d .
H12A H 0.67489(10) 0.5552(2) -0.04820(15) 0.053 Uiso 1 calc R
H12B H 0.65632(10) 0.6936(2) -0.08723(15) 0.053 Uiso 1 calc R
H12C H 0.61320(10) 0.5991(2) -0.04326(15) 0.053 Uiso 1 calc R
C13 C 0.81760(9) 0.7036(2) 0.01715(15) 0.0312(5) Uani 1 d .
H13A H 0.84136(9) 0.6288(2) 0.03222(15) 0.037 Uiso 1 calc R
H13B H 0.82582(9) 0.7780(2) 0.05521(15) 0.037 Uiso 1 calc R
C14 C 0.82997(10) 0.7470(2) -0.0742(2) 0.0363(5) Uani 1 d .
H14A H 0.80314(10) 0.8139(2) -0.0915(2) 0.044 Uiso 1 calc R
H14B H 0.86578(10) 0.7896(2) -0.0757(2) 0.044 Uiso 1 calc R
C15 C 0.82928(9) 0.6325(2) -0.13731(14) 0.0330(5) Uani 1 d .
C16 C 0.78643(11) 0.6152(3) -0.1945(2) 0.0498(7) Uani 1 d .
H16A H 0.75722(11) 0.6756(3) -0.1952(2) 0.060 Uiso 1 calc R
C17 C 0.7876(2) 0.5055(4) -0.2514(2) 0.0678(10) Uani 1 d .
H17A H 0.7590(2) 0.4939(4) -0.2899(2) 0.081 Uiso 1 calc R
C18 C 0.8301(2) 0.4160(3) -0.2506(2) 0.0628(9) Uani 1 d .
H18A H 0.8302(2) 0.3437(3) -0.2884(2) 0.075 Uiso 1 calc R
C19 C 0.87217(15) 0.4318(3) -0.1951(2) 0.0558(8) Uani 1 d .
H19A H 0.90104(15) 0.3704(3) -0.1947(2) 0.067 Uiso 1 calc R
C20 C 0.87199(11) 0.5389(3) -0.1393(2) 0.0401(6) Uani 1 d .
H20A H 0.90122(11) 0.5492(3) -0.1019(2) 0.048 Uiso 1 calc R

loop_
_atom_type_symbol
_atom_type_description
_atom_type_scat_dispersion_real
_atom_type_scat_dispersion_imag
_atom_type_scat_source
C C 0.0033 0.0016 'International Tables Vol C Tables 4.2.6.8 and 6.1.1.4'
H H 0.0000 0.0000 'International Tables Vol C Tables 4.2.6.8 and 6.1.1.4'
N N 0.0061 0.0033 'International Tables Vol C Tables 4.2.6.8 and 6.1.1.4'
O O 0.0106 0.0060 'International Tables Vol C Tables 4.2.6.8 and 6.1.1.4'

loop_
_geom_angle_atom_site_label_1
_geom_angle_atom_site_label_2
_geom_angle_atom_site_label_3
_geom_angle
C9 N C13 121.0(2)
C7 C1 C10 106.3(2)
C7 C1 C6 112.1(2)
C10 C1 C6 108.3(2)
C7 C1 C2 110.9(2)
C10 C1 C2 109.4(2)
C6 C1 C2 109.7(2)
C3 C2 C1 115.9(2)
C8 C3 C4 113.9(2)
C8 C3 C2 112.3(2)
C4 C3 C2 110.2(2)
C8 C3 C11 103.6(2)
C4 C3 C11 108.1(2)
C2 C3 C11 108.3(2)
C3 C4 C5 117.1(2)
C4 C5 C12 111.9(2)
C4 C5 C9 107.5(2)
C12 C5 C9 105.1(2)
C4 C5 C6 110.6(2)
C12 C5 C6 114.1(2)
C9 C5 C6 107.3(2)
C1 C6 C5 119.2(2)
O2 C7 O1 120.3(2)
O2 C7 C1 124.3(2)
O1 C7 C1 115.3(2)
O4 C8 O3 121.9(2)
O4 C8 C3 125.3(2)
O3 C8 C3 112.8(2)
O5 C9 N 121.4(2)
O5 C9 C5 122.1(2)
N C9 C5 116.5(2)
N C13 C14 112.8(2)
C15 C14 C13 113.9(2)
C16 C15 C20 117.7(2)
C16 C15 C14 121.8(2)
C20 C15 C14 120.4(2)
C15 C16 C17 119.5(3)
C18 C17 C16 120.7(3)
C19 C18 C17 120.4(3)
C18 C19 C20 119.8(3)
C19 C20 C15 121.9(3)

loop_
_geom_bond_atom_site_label_1
_geom_bond_atom_site_label_2
_geom_bond_distance
O1 C7 1.325(3)
O2 C7 1.215(3)
O3 C8 1.326(3)
O4 C8 1.222(3)
O5 C9 1.235(3)
N C9 1.340(3)
N C13 1.457(3)
C1 C7 1.518(3)
C1 C10 1.542(4)
C1 C6 1.542(3)
C1 C2 1.543(4)
C2 C3 1.535(4)
C3 C8 1.525(3)
C3 C4 1.532(3)
C3 C11 1.554(3)
C4 C5 1.539(3)
C5 C12 1.544(3)
C5 C9 1.547(3)
C5 C6 1.554(3)
C13 C14 1.530(3)
C14 C15 1.506(3)
C15 C16 1.389(3)
C15 C20 1.394(3)
C16 C17 1.407(5)
C17 C18 1.363(5)
C18 C19 1.356(5)
C19 C20 1.376(4)
